data_8100845
loop_
_publ_author_name
'Kristiansson, Olof'

_publ_section_title
;
Crystal structure of bis(4-nitrobenzoate)tetraaquamanganese(II) dihydrate, 
[Mn(p-NO~2~C~6~H~4~COO)~2~(H~2~O)~4~] &#x00B7; 2H~2~O, and of 
bis(4-nitrobenzoate)tetraaquanickel(II) dihydrate, 
[Ni(p-NO~2~C~6~H~4~COO)~2~(H~2~O)~4~] &#x00B7; 2H~2~O
;
_journal_issue 1
_journal_name_full 'Zeitschrift f\"ur Kristallographie - New Crystal Structures'
_journal_page_first 86
_journal_page_last 88
_journal_volume 216
_journal_year 2001
_chemical_formula_structural 'C14 H20 Mn N2 O14'
_chemical_formula_sum 'C14 H20 Mn N2 O14'
_chemical_formula_weight 495.26
_space_group_IT_number 2
_symmetry_cell_setting triclinic
_symmetry_space_group_name_Hall '-P 1'
_symmetry_space_group_name_H-M 'P -1'
_cell_angle_alpha 92.7070(10)
_cell_angle_beta 91.985(2)
_cell_angle_gamma 119.1000(10)
_cell_formula_units_Z 1
_cell_length_a 7.3302(6)
_cell_length_b 7.3884(6)
_cell_length_c 10.6470(9)
_cell_measurement_temperature 295(2)
_cell_volume 502.18(7)
_diffrn_ambient_temperature 295(2)
_exptl_crystal_density_diffrn 1.638
_cod_depositor_comments
;
The following automatic conversions were performed:
'_symmetry_cell_setting' value 'Triclinic' changed to 'triclinic'
according to '/home/saulius/struct/CIF-dictionaries/cif_core.dic'
dictionary named 'cif_core.dic' version 2.4.1 from 2010-06-29.

Automatic conversion script
Id: cif_fix_enum 1527 2010-12-29 10:47:43Z saulius 
;
_cod_original_sg_symbol_H-M P-1
_cod_database_code 8100845

loop_
_symmetry_equiv_pos_as_xyz
'x, y, z'
'-x, -y, -z'

loop_
_atom_site_label
_atom_site_type_symbol
_atom_site_fract_x
_atom_site_fract_y
_atom_site_fract_z
_atom_site_U_iso_or_equiv
_atom_site_adp_type
_atom_site_occupancy
_atom_site_symmetry_multiplicity
_atom_site_Wyckoff_symbol
_atom_site_calc_flag
_atom_site_refinement_flags
_atom_site_disorder_assembly
_atom_site_disorder_group
Mn Mn 0.0000 0.0000 0.0000 0.03263(13) Uani 1 1 a d S . .
C1 C 0.1841(2) 0.1753(2) 0.27500(14) 0.0336(3) Uani 1 2 i d . . .
C2 C 0.3432(2) 0.2114(2) 0.38163(13) 0.0308(3) Uani 1 2 i d . . .
C3 C 0.5356(2) 0.2280(2) 0.35918(14) 0.0353(3) Uani 1 2 i d . . .
H3 H 0.5686 0.2159 0.2767 0.042 Uiso 1 2 i calc R . .
C4 C 0.6801(2) 0.2626(2) 0.45818(14) 0.0344(3) Uani 1 2 i d . . .
H4 H 0.8100 0.2753 0.4436 0.041 Uiso 1 2 i calc R . .
C5 C 0.6238(2) 0.2774(2) 0.57868(13) 0.0322(3) Uani 1 2 i d . . .
C6 C 0.4338(2) 0.2592(2) 0.60506(14) 0.0368(4) Uani 1 2 i d . . .
H6 H 0.4008 0.2688 0.6878 0.044 Uiso 1 2 i calc R . .
C7 C 0.2924(2) 0.2264(2) 0.50497(14) 0.0351(3) Uani 1 2 i d . . .
H7 H 0.1630 0.2143 0.5204 0.042 Uiso 1 2 i calc R . .
N1 N 0.7746(2) 0.3094(2) 0.68482(12) 0.0409(3) Uani 1 2 i d . . .
O1 O 0.1353(2) 0.2881(2) -0.09484(16) 0.0686(5) Uani 1 2 i d D . .
O2 O 0.2233(2) -0.0648(2) -0.09740(12) 0.0519(3) Uani 1 2 i d D . .
O3 O 0.5836(2) 0.3049(2) 0.03592(13) 0.0454(3) Uani 1 2 i d D . .
O4 O 0.22222(16) 0.13638(17) 0.16431(9) 0.0377(3) Uani 1 2 i d . . .
O5 O 0.02645(19) 0.1846(2) 0.30254(11) 0.0561(4) Uani 1 2 i d . . .
O6 O 0.7269(2) 0.3248(3) 0.79131(12) 0.0738(5) Uani 1 2 i d . . .
O7 O 0.9397(2) 0.3179(2) 0.66243(11) 0.0537(3) Uani 1 2 i d . . .
H1A H 0.069(3) 0.287(3) -0.1522(19) 0.076(8) Uiso 1 2 i d D . .
H1B H 0.210(4) 0.402(3) -0.064(2) 0.102(10) Uiso 1 2 i d D . .
H2A H 0.161(3) -0.112(3) -0.1702(18) 0.077(7) Uiso 1 2 i d D . .
H2B H 0.256(4) -0.150(3) -0.074(2) 0.076(8) Uiso 1 2 i d D . .
H3A H 0.544(3) 0.266(3) -0.0341(17) 0.064(7) Uiso 1 2 i d D . .
H3B H 0.481(3) 0.261(3) 0.0761(19) 0.062(7) Uiso 1 2 i d D . .

loop_
_atom_site_aniso_label
_atom_site_aniso_U_11
_atom_site_aniso_U_22
_atom_site_aniso_U_33
_atom_site_aniso_U_23
_atom_site_aniso_U_13
_atom_site_aniso_U_12
Mn 0.0271(2) 0.0374(2) 0.03367(19) 0.00021(13) -0.00255(14) 0.01640(15)
C1 0.0281(8) 0.0384(8) 0.0345(8) 0.0009(6) -0.0005(7) 0.0168(7)
C2 0.0300(8) 0.0312(7) 0.0319(7) 0.0010(6) -0.0005(6) 0.0157(7)
C3 0.0351(8) 0.0455(9) 0.0287(7) 0.0014(6) 0.0030(7) 0.0225(7)
C4 0.0297(8) 0.0421(8) 0.0350(8) 0.0037(6) 0.0032(6) 0.0201(7)
C5 0.0324(8) 0.0329(8) 0.0309(7) 0.0029(6) -0.0029(6) 0.0160(7)
C6 0.0384(9) 0.0447(9) 0.0283(7) 0.0018(7) 0.0050(7) 0.0211(8)
C7 0.0291(8) 0.0427(8) 0.0359(8) 0.0020(7) 0.0038(7) 0.0194(7)
N1 0.0406(8) 0.0472(8) 0.0334(7) 0.0040(6) -0.0029(6) 0.0205(7)
O1 0.0676(10) 0.0431(8) 0.0714(10) 0.0130(7) -0.0334(8) 0.0100(7)
O2 0.0461(8) 0.0749(9) 0.0466(7) -0.0106(7) -0.0089(6) 0.0409(7)
O3 0.0346(7) 0.0551(8) 0.0373(7) 0.0032(6) 0.0020(6) 0.0148(6)
O4 0.0296(6) 0.0500(7) 0.0320(5) -0.0025(5) -0.0017(5) 0.0190(5)
O5 0.0429(7) 0.0988(10) 0.0403(7) -0.0052(7) -0.0036(6) 0.0467(7)
O6 0.0621(9) 0.1308(14) 0.0292(7) 0.0036(7) -0.0001(6) 0.0481(9)
O7 0.0392(7) 0.0807(9) 0.0478(7) 0.0041(6) -0.0050(6) 0.0349(7)

loop_
_geom_bond_atom_site_label_1
_geom_bond_atom_site_label_2
_geom_bond_distance
_geom_bond_site_symmetry_2
_geom_bond_publ_flag
Mn O1 2.1804(14) 2 n
Mn O1 2.1804(14) . y
Mn O4 2.1838(10) . y
Mn O4 2.1838(10) 2 n
Mn O2 2.1945(12) 2 n
Mn O2 2.1945(12) . y
C1 O5 1.2348(18) . y
C1 O4 1.2722(18) . y
C1 C2 1.5157(19) . y
C2 C3 1.385(2) . n
C2 C7 1.391(2) . n
C3 C4 1.3901(19) . n
C4 C5 1.377(2) . n
C5 C6 1.374(2) . n
C5 N1 1.4792(17) . n
C6 C7 1.3864(19) . n
N1 O7 1.2139(18) . n
N1 O6 1.2143(18) . n
